data_7035285
loop_
_publ_author_name
'Liang, Yu-Tong'
'Yang, Guo-Ping'
'Liu, Bo'
'Yan, Yang-Tian'
'Xi, Zheng-Ping'
'Wang, Yao-Yu'

_publ_section_title
;
 Four super water-stable lanthanide-organic frameworks with active
 uncoordinated carboxylic and pyridyl groups for selective luminescence
 sensing of Fe(3.).
;
_journal_issue 29
_journal_name_full 'Dalton transactions (Cambridge, England : 2003)'
_journal_page_first 13325
_journal_page_last 13330
_journal_paper_doi 10.1039/c5dt01421b
_journal_volume 44
_journal_year 2015
_chemical_formula_sum 'C21 H14 N Nd O12'
_chemical_formula_weight 616.57
_chemical_name_systematic
;
 ?
;
_space_group_crystal_system monoclinic
_space_group_IT_number 14
_space_group_name_Hall '-P 2ybc'
_space_group_name_H-M_alt 'P 1 21/c 1'
_symmetry_space_group_name_Hall '-P 2ybc'
_symmetry_space_group_name_H-M 'P 1 21/c 1'
_atom_sites_solution_hydrogens mixed
_audit_creation_method SHELXL-2013
_audit_update_record
;
2015-02-05 deposited with the CCDC.
2015-05-29 downloaded from the CCDC.
;
_cell_angle_alpha 90
_cell_angle_beta 106.386(5)
_cell_angle_gamma 90
_cell_formula_units_Z 4
_cell_length_a 9.125(3)
_cell_length_b 17.970(6)
_cell_length_c 14.297(5)
_cell_measurement_temperature 293(2)
_cell_volume 2249.1(13)
_computing_structure_refinement 'SHELXL-2013 (Sheldrick, 2013)'
_diffrn_ambient_temperature 293(2)
_diffrn_measured_fraction_theta_full 0.990
_diffrn_measured_fraction_theta_max 0.954
_diffrn_radiation_type MoK\a
_diffrn_radiation_wavelength 0.71073
_diffrn_reflns_av_R_equivalents 0.0214
_diffrn_reflns_av_unetI/netI 0.0272
_diffrn_reflns_laue_measured_fraction_full 0.990
_diffrn_reflns_laue_measured_fraction_max 0.954
_diffrn_reflns_limit_h_max 10
_diffrn_reflns_limit_h_min -12
_diffrn_reflns_limit_k_max 22
_diffrn_reflns_limit_k_min -22
_diffrn_reflns_limit_l_max 13
_diffrn_reflns_limit_l_min -19
_diffrn_reflns_number 13683
_diffrn_reflns_point_group_measured_fraction_full 0.990
_diffrn_reflns_point_group_measured_fraction_max 0.954
_diffrn_reflns_theta_full 25.242
_diffrn_reflns_theta_max 28.382
_diffrn_reflns_theta_min 1.868
_exptl_absorpt_coefficient_mu 2.376
_exptl_absorpt_correction_T_max 0.565
_exptl_absorpt_correction_T_min 0.495
_exptl_absorpt_correction_type multi-scan
_exptl_absorpt_process_details SADABS
_exptl_crystal_colour COLORLESS
_exptl_crystal_density_diffrn 1.821
_exptl_crystal_description BLOCK
_exptl_crystal_F_000 1212
_exptl_crystal_size_max 0.300
_exptl_crystal_size_mid 0.280
_exptl_crystal_size_min 0.240
_refine_diff_density_max 1.789
_refine_diff_density_min -2.674
_refine_diff_density_rms 0.451
_refine_ls_extinction_method none
_refine_ls_goodness_of_fit_ref 1.160
_refine_ls_hydrogen_treatment constr
_refine_ls_matrix_type full
_refine_ls_number_parameters 316
_refine_ls_number_reflns 5375
_refine_ls_number_restraints 0
_refine_ls_restrained_S_all 1.160
_refine_ls_R_factor_all 0.0504
_refine_ls_R_factor_gt 0.0363
_refine_ls_shift/su_max 0.004
_refine_ls_shift/su_mean 0.000
_refine_ls_structure_factor_coef Fsqd
_refine_ls_weighting_details
;
 w=1/[\s^2^(Fo^2^)+(0.1378P)^2^+1.2100P]
 where P=(Fo^2^+2Fc^2^)/3
;
_refine_ls_weighting_scheme calc
_refine_ls_wR_factor_gt 0.1253
_refine_ls_wR_factor_ref 0.1832
_reflns_Friedel_coverage 0.000
_reflns_number_gt 4845
_reflns_number_total 5375
_reflns_threshold_expression 'I > 2\s(I)'
_cod_data_source_file c5dt01421b2.cif
_cod_data_source_block a
_cod_depositor_comments
;
The following automatic conversions were performed:

'_exptl_absorpt_correction_type' value 'MULTI-SCAN' changed to
'multi-scan' according to
/usr/data/users/saulius/crontab/automatic-downloads/rss-feeds/RSC/lib/dictionaries/cif_core.dic
dictionary named 'cif_core.dic' version 2.4.2 from 2011-04-26.

Automatic conversion script
Id: cif_fix_values 3271 2015-04-21 07:52:19Z andrius 

 Adding full bibliography for 7035284--7035287.cif.
;
_cod_database_code 7035285
_audit_block_doi 10.5517/cc1450q1
_shelx_space_group_comment
;
The symmetry employed for this shelxl refinement is uniquely defined
by the following loop, which should always be used as a source of
symmetry information in preference to the above space-group names.
They are only intended as comments.
;
_shelx_estimated_absorpt_t_min 0.536
_shelx_estimated_absorpt_t_max 0.599
_shelxl_version_number 2013-2

loop_
_space_group_symop_operation_xyz
'x, y, z'
'-x, y+1/2, -z+1/2'
'-x, -y, -z'
'x, -y-1/2, z-1/2'

loop_
_atom_site_label
_atom_site_type_symbol
_atom_site_fract_x
_atom_site_fract_y
_atom_site_fract_z
_atom_site_U_iso_or_equiv
_atom_site_adp_type
_atom_site_occupancy
_atom_site_site_symmetry_order
_atom_site_calc_flag
_atom_site_refinement_flags_posn
_atom_site_refinement_flags_adp
O6 O 0.4472(5) 0.9325(2) 0.0453(3) 0.0221(8) Uani 1 1 d . .
O3 O 0.2752(5) 1.3119(2) 0.3848(3) 0.0307(9) Uani 1 1 d . .
O4 O 0.4052(6) 1.2952(2) 0.5358(3) 0.0388(11) Uani 1 1 d . .
C8 C 0.3565(6) 1.2718(3) 0.4526(4) 0.0235(10) Uani 1 1 d . .
Nd01 Nd 0.30923(3) 1.07616(2) -0.01166(2) 0.01312(15) Uani 1 1 d . .
O9 O 0.2670(4) 1.0031(2) -0.1619(3) 0.0276(8) Uani 1 1 d . .
H9A H 0.1839 0.9691 -0.1670 0.041 Uiso 1 1 d R U
H9B H 0.3579 0.9756 -0.1603 0.041 Uiso 1 1 d R U
O5 O 0.2074(4) 0.9544(2) 0.0332(3) 0.0243(8) Uani 1 1 d . .
O10 O 0.0395(5) 1.0870(3) -0.0855(4) 0.0364(11) Uani 1 1 d . .
H10A H 0.0189 1.0863 -0.1552 0.055 Uiso 1 1 d R U
H10B H -0.0118 1.0460 -0.0653 0.055 Uiso 1 1 d R U
O2 O 0.4657(5) 1.06909(19) 0.1595(3) 0.0220(8) Uani 1 1 d . .
C19 C 0.3720(7) 0.7493(3) 0.2326(4) 0.0250(11) Uani 1 1 d . .
H19 H 0.4322 0.7353 0.2941 0.030 Uiso 1 1 calc R U
O1 O 0.2281(5) 1.1012(3) 0.1424(3) 0.0281(8) Uani 1 1 d . .
C13 C 0.4575(6) 0.9402(3) 0.2823(4) 0.0174(9) Uani 1 1 d . .
H13 H 0.3580 0.9560 0.2535 0.021 Uiso 1 1 calc R U
C21 C 0.0573(7) 0.6656(4) 0.0314(5) 0.0390(15) Uani 1 1 d . .
C6 C 0.5627(7) 1.0880(3) 0.4665(4) 0.0254(11) Uani 1 1 d . .
H6 H 0.6331 1.0600 0.5129 0.030 Uiso 1 1 calc R U
C1 C 0.3613(6) 1.0898(3) 0.1954(4) 0.0175(9) Uani 1 1 d . .
C14 C 0.3929(5) 0.8183(3) 0.1965(4) 0.0174(9) Uani 1 1 d . .
O8 O 0.0246(8) 0.6107(3) 0.0719(5) 0.073(2) Uani 1 1 d . .
O11 O 1.0086(12) 0.9249(9) 0.7693(10) 0.204(10) Uani 1 1 d . .
C9 C 0.5596(6) 0.9877(2) 0.3467(4) 0.0175(9) Uani 1 1 d . .
C17 C 0.1760(6) 0.7194(3) 0.0853(4) 0.0256(11) Uani 1 1 d . .
C15 C 0.3071(5) 0.8383(2) 0.1013(4) 0.0157(9) Uani 1 1 d . .
C3 C 0.3463(6) 1.1690(3) 0.3322(4) 0.0211(10) Uani 1 1 d . .
H3 H 0.2683 1.1947 0.2879 0.025 Uiso 1 1 calc R U
C12 C 0.5020(6) 0.8704(3) 0.2608(3) 0.0176(9) Uani 1 1 d . .
N1 N 0.7473(5) 0.8930(3) 0.3695(4) 0.0272(10) Uani 1 1 d . .
C7 C 0.5090(6) 1.0612(3) 0.3724(4) 0.0193(10) Uani 1 1 d . .
C2 C 0.4025(6) 1.1052(3) 0.3034(4) 0.0192(9) Uani 1 1 d . .
C5 C 0.5137(7) 1.1559(3) 0.4934(4) 0.0256(11) Uani 1 1 d . .
H5 H 0.5552 1.1740 0.5562 0.031 Uiso 1 1 calc R U
C16 C 0.1983(6) 0.7884(3) 0.0466(4) 0.0223(10) Uani 1 1 d . .
H16 H 0.1406 0.8014 -0.0159 0.027 Uiso 1 1 calc R U
C20 C 0.3219(6) 0.9121(3) 0.0572(4) 0.0159(9) Uani 1 1 d . .
O7 O -0.0064(7) 0.6817(4) -0.0555(5) 0.072(2) Uani 1 1 d . .
H7 H -0.0696 0.6497 -0.0799 0.108 Uiso 1 1 calc R U
C4 C 0.4037(6) 1.1965(3) 0.4270(4) 0.0213(10) Uani 1 1 d . .
C10 C 0.7055(6) 0.9617(3) 0.3882(4) 0.0240(11) Uani 1 1 d . .
H10 H 0.7765 0.9924 0.4301 0.029 Uiso 1 1 calc R U
C18 C 0.2632(7) 0.7001(3) 0.1792(4) 0.0292(12) Uani 1 1 d . .
H18 H 0.2483 0.6544 0.2057 0.035 Uiso 1 1 calc R U
C11 C 0.6500(6) 0.8483(3) 0.3087(4) 0.0249(11) Uani 1 1 d . .
H11 H 0.6817 0.8007 0.2978 0.030 Uiso 1 1 calc R U
O12 O 0.903(2) 0.1131(17) 0.7213(11) 0.273(13) Uani 1 1 d . .

loop_
_atom_site_aniso_label
_atom_site_aniso_U_11
_atom_site_aniso_U_22
_atom_site_aniso_U_33
_atom_site_aniso_U_23
_atom_site_aniso_U_13
_atom_site_aniso_U_12
O6 0.0160(18) 0.0258(19) 0.028(2) 0.0037(15) 0.0117(16) -0.0054(13)
O3 0.044(2) 0.0199(18) 0.0246(19) -0.0071(15) 0.0030(17) 0.0081(16)
O4 0.071(3) 0.024(2) 0.0192(19) -0.0048(16) 0.010(2) 0.013(2)
C8 0.033(3) 0.013(2) 0.028(3) -0.0025(19) 0.013(2) 0.0018(19)
Nd01 0.01379(19) 0.0132(2) 0.0135(2) 0.00189(7) 0.00562(13) -0.00090(7)
O9 0.0247(19) 0.035(2) 0.0261(19) -0.0090(16) 0.0118(16) 0.0014(16)
O5 0.0160(16) 0.0174(19) 0.040(2) 0.0125(16) 0.0085(15) 0.0027(13)
O10 0.018(2) 0.052(3) 0.042(3) 0.015(2) 0.0133(19) 0.0068(17)
O2 0.022(2) 0.0253(19) 0.0191(19) 0.0000(13) 0.0071(16) 0.0065(13)
C19 0.032(3) 0.015(2) 0.023(2) 0.0002(19) 0.000(2) 0.0027(19)
O1 0.0253(19) 0.039(2) 0.0193(19) 0.0002(17) 0.0060(15) 0.0050(17)
C13 0.020(2) 0.0152(19) 0.017(2) 0.0006(18) 0.0058(18) 0.0046(18)
C21 0.032(3) 0.028(3) 0.050(4) -0.003(3) 0.000(3) -0.010(2)
C6 0.035(3) 0.021(2) 0.020(3) 0.001(2) 0.006(2) 0.005(2)
C1 0.023(2) 0.0122(19) 0.017(2) -0.0018(18) 0.0067(19) 0.0001(18)
C14 0.020(2) 0.014(2) 0.018(2) -0.0021(17) 0.0043(18) 0.0025(17)
O8 0.081(4) 0.042(3) 0.076(4) 0.021(3) -0.011(4) -0.035(3)
O11 0.090(7) 0.34(2) 0.215(13) -0.245(15) 0.103(8) -0.131(10)
C9 0.027(2) 0.0104(19) 0.017(2) -0.0009(16) 0.0082(19) 0.0004(17)
C17 0.021(2) 0.018(2) 0.034(3) 0.003(2) 0.002(2) -0.0070(19)
C15 0.016(2) 0.0118(19) 0.021(2) 0.0030(17) 0.0079(18) -0.0013(15)
C3 0.026(2) 0.017(2) 0.021(2) -0.0005(18) 0.009(2) 0.0024(18)
C12 0.023(2) 0.013(2) 0.016(2) 0.0000(16) 0.0043(18) 0.0010(17)
N1 0.026(2) 0.022(2) 0.026(2) -0.0034(18) -0.0051(19) 0.0080(18)
C7 0.025(2) 0.0091(18) 0.023(2) 0.0001(18) 0.007(2) -0.0001(18)
C2 0.023(2) 0.017(2) 0.017(2) -0.0022(18) 0.0055(19) -0.0016(18)
C5 0.046(3) 0.016(2) 0.017(2) -0.0016(18) 0.012(2) -0.001(2)
C16 0.020(2) 0.021(2) 0.022(2) 0.002(2) -0.0011(18) -0.0034(18)
C20 0.013(2) 0.0156(19) 0.020(2) -0.0018(17) 0.0052(18) -0.0047(16)
O7 0.065(4) 0.064(4) 0.064(4) 0.023(3) -0.020(3) -0.046(3)
C4 0.036(3) 0.011(2) 0.022(2) -0.0043(18) 0.016(2) -0.0006(19)
C10 0.027(3) 0.020(2) 0.021(2) -0.0036(19) -0.001(2) 0.001(2)
C18 0.030(3) 0.018(2) 0.036(3) 0.009(2) 0.003(2) -0.006(2)
C11 0.030(3) 0.018(2) 0.025(3) -0.0020(19) 0.003(2) 0.009(2)
O12 0.182(16) 0.56(3) 0.105(10) 0.147(16) 0.078(10) 0.23(2)

loop_
_atom_type_symbol
_atom_type_description
_atom_type_scat_dispersion_real
_atom_type_scat_dispersion_imag
_atom_type_scat_source
C C 0.0033 0.0016 'International Tables Vol C Tables 4.2.6.8 and 6.1.1.4'
H H 0.0000 0.0000 'International Tables Vol C Tables 4.2.6.8 and 6.1.1.4'
N N 0.0061 0.0033 'International Tables Vol C Tables 4.2.6.8 and 6.1.1.4'
O O 0.0106 0.0060 'International Tables Vol C Tables 4.2.6.8 and 6.1.1.4'
Nd Nd -0.1943 3.0179 'International Tables Vol C Tables 4.2.6.8 and 6.1.1.4'

loop_
_geom_angle_atom_site_label_1
_geom_angle_atom_site_label_2
_geom_angle_atom_site_label_3
_geom_angle
_geom_angle_site_symmetry_1
_geom_angle_site_symmetry_3
C20 O6 Nd01 159.1(3) . 3_675
C20 O6 Nd01 87.6(3) . .
Nd01 O6 Nd01 110.79(13) 3_675 .
C8 O3 Nd01 93.3(3) . 4_586
C8 O4 Nd01 92.9(3) . 4_586
O4 C8 O3 121.5(5) . .
O4 C8 C4 120.0(5) . .
O3 C8 C4 118.3(5) . .
O4 C8 Nd01 61.6(3) . 4_586
O3 C8 Nd01 60.2(2) . 4_586
C4 C8 Nd01 169.9(4) . 4_586
O10 Nd01 O6 143.90(17) . 3_675
O10 Nd01 O9 76.67(16) . .
O6 Nd01 O9 73.51(14) 3_675 .
O10 Nd01 O2 132.62(16) . .
O6 Nd01 O2 83.48(15) 3_675 .
O9 Nd01 O2 138.23(13) . .
O10 Nd01 O3 74.30(15) . 4_585
O6 Nd01 O3 84.24(14) 3_675 4_585
O9 Nd01 O3 87.07(14) . 4_585
O2 Nd01 O3 125.31(13) . 4_585
O10 Nd01 O4 106.40(17) . 4_585
O6 Nd01 O4 80.89(15) 3_675 4_585
O9 Nd01 O4 133.63(14) . 4_585
O2 Nd01 O4 73.57(13) . 4_585
O3 Nd01 O4 51.90(13) 4_585 4_585
O10 Nd01 O5 77.12(14) . .
O6 Nd01 O5 114.86(12) 3_675 .
O9 Nd01 O5 77.34(14) . .
O2 Nd01 O5 81.66(13) . .
O3 Nd01 O5 149.91(13) 4_585 .
O4 Nd01 O5 149.03(14) 4_585 .
O10 Nd01 O1 81.63(16) . .
O6 Nd01 O1 133.81(14) 3_675 .
O9 Nd01 O1 146.84(14) . .
O2 Nd01 O1 51.70(13) . .
O3 Nd01 O1 110.88(14) 4_585 .
O4 Nd01 O1 76.54(15) 4_585 .
O5 Nd01 O1 73.56(14) . .
O10 Nd01 C8 91.83(16) . 4_585
O6 Nd01 C8 80.23(14) 3_675 4_585
O9 Nd01 C8 110.63(15) . 4_585
O2 Nd01 C8 98.84(14) . 4_585
O3 Nd01 C8 26.48(15) 4_585 4_585
O4 Nd01 C8 25.49(15) 4_585 4_585
O5 Nd01 C8 164.77(14) . 4_585
O1 Nd01 C8 94.69(15) . 4_585
O10 Nd01 C1 107.34(17) . .
O6 Nd01 C1 108.53(15) 3_675 .
O9 Nd01 C1 152.51(14) . .
O2 Nd01 C1 25.85(15) . .
O3 Nd01 C1 120.36(14) 4_585 .
O4 Nd01 C1 72.39(14) 4_585 .
O5 Nd01 C1 77.20(14) . .
O1 Nd01 C1 25.88(14) . .
C8 Nd01 C1 96.56(15) 4_585 .
O10 Nd01 O6 120.59(14) . .
O6 Nd01 O6 69.21(13) 3_675 .
O9 Nd01 O6 73.55(13) . .
O2 Nd01 O6 65.74(12) . .
O3 Nd01 O6 150.50(14) 4_585 .
O4 Nd01 O6 131.26(16) 4_585 .
O5 Nd01 O6 46.93(11) . .
O1 Nd01 O6 97.08(13) . .
C8 Nd01 O6 146.74(14) 4_585 .
C1 Nd01 O6 81.56(13) . .
Nd01 O9 H9A 109.4 . .
Nd01 O9 H9B 109.4 . .
H9A O9 H9B 109.5 . .
C20 O5 Nd01 104.8(3) . .
Nd01 O10 H10A 109.4 . .
Nd01 O10 H10B 109.4 . .
H10A O10 H10B 109.5 . .
C1 O2 Nd01 95.6(3) . .
C14 C19 C18 121.4(5) . .
C14 C19 H19 119.3 . .
C18 C19 H19 119.3 . .
C1 O1 Nd01 91.4(3) . .
C12 C13 C9 121.2(5) . .
C12 C13 H13 119.4 . .
C9 C13 H13 119.4 . .
O8 C21 O7 123.5(6) . .
O8 C21 C17 121.1(6) . .
O7 C21 C17 115.4(6) . .
C7 C6 C5 121.4(5) . .
C7 C6 H6 119.3 . .
C5 C6 H6 119.3 . .
O1 C1 O2 121.2(5) . .
O1 C1 C2 120.5(5) . .
O2 C1 C2 118.2(5) . .
O1 C1 Nd01 62.7(3) . .
O2 C1 Nd01 58.6(3) . .
C2 C1 Nd01 172.5(4) . .
C19 C14 C15 119.6(4) . .
C19 C14 C12 118.5(4) . .
C15 C14 C12 121.9(4) . .
C10 C9 C13 117.3(4) . .
C10 C9 C7 121.9(4) . .
C13 C9 C7 120.7(4) . .
C16 C17 C18 119.6(5) . .
C16 C17 C21 122.5(5) . .
C18 C17 C21 117.9(5) . .
C16 C15 C14 119.2(4) . .
C16 C15 C20 117.9(4) . .
C14 C15 C20 122.9(4) . .
C2 C3 C4 121.3(5) . .
C2 C3 H3 119.4 . .
C4 C3 H3 119.4 . .
C13 C12 C11 117.1(5) . .
C13 C12 C14 121.6(4) . .
C11 C12 C14 121.0(4) . .
C11 N1 C10 120.9(5) . .
C6 C7 C2 117.9(5) . .
C6 C7 C9 120.2(5) . .
C2 C7 C9 121.8(5) . .
C3 C2 C7 120.1(5) . .
C3 C2 C1 117.2(5) . .
C7 C2 C1 122.3(5) . .
C4 C5 C6 120.1(5) . .
C4 C5 H5 119.9 . .
C6 C5 H5 119.9 . .
C17 C16 C15 120.5(5) . .
C17 C16 H16 119.8 . .
C15 C16 H16 119.8 . .
O6 C20 O5 120.3(5) . .
O6 C20 C15 120.7(4) . .
O5 C20 C15 118.9(4) . .
C21 O7 H7 109.5 . .
C5 C4 C3 118.8(4) . .
C5 C4 C8 120.9(5) . .
C3 C4 C8 120.1(5) . .
N1 C10 C9 121.4(5) . .
N1 C10 H10 119.3 . .
C9 C10 H10 119.3 . .
C19 C18 C17 119.7(5) . .
C19 C18 H18 120.1 . .
C17 C18 H18 120.1 . .
N1 C11 C12 121.9(5) . .
N1 C11 H11 119.0 . .
C12 C11 H11 119.0 . .

loop_
_geom_bond_atom_site_label_1
_geom_bond_atom_site_label_2
_geom_bond_distance
_geom_bond_site_symmetry_2
O6 C20 1.257(6) .
O6 Nd01 2.408(4) 3_675
O6 Nd01 2.887(4) .
O3 C8 1.266(7) .
O3 Nd01 2.464(4) 4_586
O4 C8 1.222(7) .
O4 Nd01 2.497(4) 4_586
C8 C4 1.496(6) .
C8 Nd01 2.835(5) 4_586
Nd01 O10 2.396(5) .
Nd01 O6 2.408(4) 3_675
Nd01 O9 2.454(4) .
Nd01 O2 2.464(4) .
Nd01 O3 2.464(4) 4_585
Nd01 O4 2.497(4) 4_585
Nd01 O5 2.530(4) .
Nd01 O1 2.555(4) .
Nd01 C8 2.835(5) 4_585
Nd01 C1 2.873(5) .
O9 H9A 0.9600 .
O9 H9B 0.9600 .
O5 C20 1.259(6) .
O10 H10A 0.9600 .
O10 H10B 0.9600 .
O2 C1 1.259(7) .
C19 C14 1.377(7) .
C19 C18 1.386(7) .
C19 H19 0.9300 .
O1 C1 1.254(6) .
C13 C12 1.381(6) .
C13 C9 1.400(7) .
C13 H13 0.9300 .
C21 O8 1.223(9) .
C21 O7 1.249(9) .
C21 C17 1.494(8) .
C6 C7 1.383(8) .
C6 C5 1.390(8) .
C6 H6 0.9300 .
C1 C2 1.508(7) .
C14 C15 1.412(7) .
C14 C12 1.481(6) .
C9 C10 1.377(7) .
C9 C7 1.479(6) .
C17 C16 1.396(7) .
C17 C18 1.397(8) .
C15 C16 1.401(7) .
C15 C20 1.491(6) .
C3 C2 1.366(7) .
C3 C4 1.397(7) .
C3 H3 0.9300 .
C12 C11 1.389(7) .
N1 C11 1.325(7) .
N1 C10 1.341(7) .
C7 C2 1.415(7) .
C5 C4 1.379(8) .
C5 H5 0.9300 .
C16 H16 0.9300 .
O7 H7 0.8200 .
C10 H10 0.9300 .
C18 H18 0.9300 .
C11 H11 0.9300 .

loop_
_geom_hbond_atom_site_label_D
_geom_hbond_atom_site_label_H
_geom_hbond_atom_site_label_A
_geom_hbond_distance_DH
_geom_hbond_distance_HA
_geom_hbond_distance_DA
_geom_hbond_angle_DHA
_geom_hbond_site_symmetry_A
O7 H7 N1 0.82 1.80 2.578(7) 159.2 4_475
O10 H10B O5 0.96 1.96 2.672(6) 128.8 3_575
O10 H10A O12 0.96 1.85 2.731(14) 151.6 1_464
O9 H9B O2 0.96 1.80 2.754(6) 175.5 3_675
O9 H9A O11 0.96 1.79 2.681(9) 153.4 1_454
O9 H9B O2 0.96 1.80 2.754(6) 175.5 3_675
O10 H10A O12 0.96 1.85 2.731(14) 151.6 1_464
O10 H10B O5 0.96 1.96 2.672(6) 128.8 3_575
O7 H7 N1 0.82 1.80 2.578(7) 159.2 4_475

loop_
_geom_torsion_atom_site_label_1
_geom_torsion_atom_site_label_2
_geom_torsion_atom_site_label_3
_geom_torsion_atom_site_label_4
_geom_torsion
_geom_torsion_site_symmetry_1
Nd01 O4 C8 O3 -6.1(6) 4_586
Nd01 O4 C8 C4 168.6(4) 4_586
Nd01 O3 C8 O4 6.2(6) 4_586
Nd01 O3 C8 C4 -168.6(4) 4_586
Nd01 O1 C1 O2 -4.0(5) .
Nd01 O1 C1 C2 172.2(4) .
Nd01 O2 C1 O1 4.1(5) .
Nd01 O2 C1 C2 -172.1(4) .
C18 C19 C14 C15 -3.1(8) .
C18 C19 C14 C12 174.9(5) .
C12 C13 C9 C10 -0.6(8) .
C12 C13 C9 C7 -177.5(5) .
O8 C21 C17 C16 -169.1(7) .
O7 C21 C17 C16 9.4(10) .
O8 C21 C17 C18 8.6(11) .
O7 C21 C17 C18 -172.9(7) .
C19 C14 C15 C16 2.2(7) .
C12 C14 C15 C16 -175.7(5) .
C19 C14 C15 C20 179.5(5) .
C12 C14 C15 C20 1.6(7) .
C9 C13 C12 C11 2.6(8) .
C9 C13 C12 C14 177.0(5) .
C19 C14 C12 C13 -122.8(6) .
C15 C14 C12 C13 55.2(7) .
C19 C14 C12 C11 51.4(7) .
C15 C14 C12 C11 -130.6(5) .
C5 C6 C7 C2 0.3(9) .
C5 C6 C7 C9 -178.1(5) .
C10 C9 C7 C6 -35.1(8) .
C13 C9 C7 C6 141.7(6) .
C10 C9 C7 C2 146.5(5) .
C13 C9 C7 C2 -36.7(7) .
C4 C3 C2 C7 6.9(8) .
C4 C3 C2 C1 -165.9(5) .
C6 C7 C2 C3 -5.3(8) .
C9 C7 C2 C3 173.1(5) .
C6 C7 C2 C1 167.1(5) .
C9 C7 C2 C1 -14.5(8) .
O1 C1 C2 C3 -42.1(7) .
O2 C1 C2 C3 134.2(5) .
O1 C1 C2 C7 145.3(5) .
O2 C1 C2 C7 -38.4(7) .
C7 C6 C5 C4 3.3(9) .
C18 C17 C16 C15 -0.1(9) .
C21 C17 C16 C15 177.5(6) .
C14 C15 C16 C17 -0.6(8) .
C20 C15 C16 C17 -178.1(5) .
Nd01 O6 C20 O5 -146.0(8) 3_675
Nd01 O6 C20 O5 6.2(5) .
Nd01 O6 C20 C15 35.1(13) 3_675
Nd01 O6 C20 C15 -172.7(4) .
Nd01 O5 C20 O6 -7.4(6) .
Nd01 O5 C20 C15 171.6(4) .
C16 C15 C20 O6 -121.8(6) .
C14 C15 C20 O6 60.9(7) .
C16 C15 C20 O5 59.2(7) .
C14 C15 C20 O5 -118.1(6) .
C6 C5 C4 C3 -1.8(8) .
C6 C5 C4 C8 -176.2(5) .
C2 C3 C4 C5 -3.3(8) .
C2 C3 C4 C8 171.1(5) .
O4 C8 C4 C5 -6.7(8) .
O3 C8 C4 C5 168.2(5) .
Nd01 C8 C4 C5 89(2) 4_586
O4 C8 C4 C3 179.0(6) .
O3 C8 C4 C3 -6.2(8) .
Nd01 C8 C4 C3 -85(2) 4_586
C11 N1 C10 C9 1.3(9) .
C13 C9 C10 N1 -1.4(8) .
C7 C9 C10 N1 175.4(5) .
C14 C19 C18 C17 2.3(9) .
C16 C17 C18 C19 -0.7(9) .
C21 C17 C18 C19 -178.4(6) .
C10 N1 C11 C12 0.9(9) .
C13 C12 C11 N1 -2.8(8) .
C14 C12 C11 N1 -177.2(5) .
